data_7133955
loop_
_publ_author_name
'Nakagawa, Aoi'
'Ota, Wataru'
'Ehara, Takumi'
'Matsuo, Yusuke'
'Miyata, Kiyoshi'
'Onda, Ken'
'Sato, Tohru'
'Seki, Shu'
'Tanaka, Takayuki'

_publ_section_title
;
 Synthesis of substituent-free dioxadiaza[8]circulene to investigate
 intermolecular interactions and photophysical properties.
;
_journal_issue 99
_journal_name_full 'Chemical communications (Cambridge, England)'
_journal_page_first 14770
_journal_page_last 14773
_journal_paper_doi 10.1039/d4cc05539j
_journal_volume 60
_journal_year 2024
_chemical_formula_moiety 'C56 H58 N2 O2'
_chemical_formula_sum 'C56 H58 N2 O2'
_chemical_formula_weight 791.04
_chemical_name_common tetra-tert-butyl-N,N-diphenylethyl-opp-dioxadiaza[8]circulene
_chemical_name_systematic tetra-tert-butyl-N,N-diphenylethyldioxadiaza[8]circulene
_space_group_crystal_system monoclinic
_space_group_IT_number 14
_space_group_name_Hall '-P 2ybc'
_space_group_name_H-M_alt 'P 1 21/c 1'
_atom_sites_solution_hydrogens geom
_audit_creation_method SHELXL-2014/7
_audit_update_record
;
2024-10-17 deposited with the CCDC.	2024-11-06 downloaded from the CCDC.
;
_cell_angle_alpha 90
_cell_angle_beta 90.7710(10)
_cell_angle_gamma 90
_cell_formula_units_Z 4
_cell_length_a 11.86080(10)
_cell_length_b 13.42840(10)
_cell_length_c 27.87400(10)
_cell_measurement_reflns_used 40778
_cell_measurement_temperature 93(2)
_cell_measurement_theta_max 74.1940
_cell_measurement_theta_min 3.2160
_cell_volume 4439.13(5)
_computing_cell_refinement CrysAlisPro
_computing_data_collection CrysAlisPro
_computing_data_reduction CrysAlisPro
_computing_molecular_graphics CrystalMakerX
_computing_publication_material CrystalMakerX
_computing_structure_refinement 'SHELXL-2014/7 (Sheldrick, 2014)'
_computing_structure_solution 'SHELXL-2014/7 (Sheldrick, 2014)'
_diffrn_ambient_temperature 93(2)
_diffrn_detector_area_resol_mean 5.8140
_diffrn_measured_fraction_theta_full 1.000
_diffrn_measured_fraction_theta_max 0.988
_diffrn_measurement_device_type 'Rigaku XtaLAB P200'
_diffrn_measurement_method \w
_diffrn_radiation_type CuK\a
_diffrn_radiation_wavelength 1.54184
_diffrn_reflns_av_R_equivalents 0.0184
_diffrn_reflns_av_unetI/netI 0.0084
_diffrn_reflns_Laue_measured_fraction_full 1.000
_diffrn_reflns_Laue_measured_fraction_max 0.988
_diffrn_reflns_limit_h_max 14
_diffrn_reflns_limit_h_min -14
_diffrn_reflns_limit_k_max 15
_diffrn_reflns_limit_k_min -16
_diffrn_reflns_limit_l_max 34
_diffrn_reflns_limit_l_min -34
_diffrn_reflns_number 58942
_diffrn_reflns_point_group_measured_fraction_full 1.000
_diffrn_reflns_point_group_measured_fraction_max 0.988
_diffrn_reflns_theta_full 67.684
_diffrn_reflns_theta_max 74.515
_diffrn_reflns_theta_min 3.654
_exptl_absorpt_coefficient_mu 0.543
_exptl_absorpt_correction_T_max 1.00000
_exptl_absorpt_correction_T_min 0.73229
_exptl_absorpt_correction_type multi-scan
_exptl_absorpt_process_details 'REQAB (Rigaku, 1998)'
_exptl_crystal_colour Orange
_exptl_crystal_density_diffrn 1.184
_exptl_crystal_description Prism
_exptl_crystal_F_000 1696
_exptl_crystal_recrystallization_method 'Vapour deposition'
_exptl_crystal_size_max 0.260
_exptl_crystal_size_mid 0.160
_exptl_crystal_size_min 0.010
_refine_diff_density_max 0.333
_refine_diff_density_min -0.306
_refine_diff_density_rms 0.075
_refine_ls_extinction_method none
_refine_ls_goodness_of_fit_ref 1.067
_refine_ls_hydrogen_treatment constr
_refine_ls_matrix_type full
_refine_ls_number_parameters 541
_refine_ls_number_reflns 8973
_refine_ls_number_restraints 0
_refine_ls_restrained_S_all 1.067
_refine_ls_R_factor_all 0.0453
_refine_ls_R_factor_gt 0.0434
_refine_ls_shift/su_max 0.001
_refine_ls_shift/su_mean 0.000
_refine_ls_structure_factor_coef Fsqd
_refine_ls_weighting_details 'w=1/[\s^2^(Fo^2^)+(0.0846P)^2^+0.9950P] where P=(Fo^2^+2Fc^2^)/3'
_refine_ls_weighting_scheme calc
_refine_ls_wR_factor_gt 0.1348
_refine_ls_wR_factor_ref 0.1366
_reflns_Friedel_coverage 0.000
_reflns_number_gt 8260
_reflns_number_total 8973
_reflns_threshold_expression 'I > 2\s(I)'
_cod_data_source_file d4cc05539j2.cif
_cod_data_source_block 210705nakagawa
_cod_depositor_comments 'Adding full bibliography for 7133954--7133956.cif.'
_cod_original_sg_symbol_H-M 'P 21/c'
_cod_database_code 7133955
_shelx_shelxl_version_number 2014/7
_shelx_space_group_comment
;
The symmetry employed for this shelxl refinement is uniquely defined
by the following loop, which should always be used as a source of
symmetry information in preference to the above space-group names.
They are only intended as comments.
;
_shelx_estimated_absorpt_t_min 0.872
_shelx_estimated_absorpt_t_max 0.995

loop_
_space_group_symop_operation_xyz
'x, y, z'
'-x, y+1/2, -z+1/2'
'-x, -y, -z'
'x, -y-1/2, z-1/2'

loop_
_atom_site_label
_atom_site_type_symbol
_atom_site_fract_x
_atom_site_fract_y
_atom_site_fract_z
_atom_site_U_iso_or_equiv
_atom_site_adp_type
_atom_site_occupancy
_atom_site_site_symmetry_order
_atom_site_calc_flag
_atom_site_refinement_flags_posn
_atom_site_refinement_flags_adp
_atom_site_refinement_flags_occupancy
_atom_site_disorder_assembly
_atom_site_disorder_group
C1 C 0.10709(8) 0.64188(8) 0.66529(3) 0.0203(2) Uani 1 1 d . . . . .
C2 C 0.16540(8) 0.59799(7) 0.70339(3) 0.0195(2) Uani 1 1 d . . . . .
C3 C 0.21954(8) 0.51093(7) 0.68458(3) 0.0193(2) Uani 1 1 d . . . . .
C4 C 0.19243(8) 0.50782(8) 0.63588(3) 0.0203(2) Uani 1 1 d . . . . .
C5 C 0.23114(9) 0.43448(8) 0.60374(3) 0.0219(2) Uani 1 1 d . . . . .
C6 C 0.29985(9) 0.36095(8) 0.62403(4) 0.0236(2) Uani 1 1 d . . . . .
H1 H 0.3283 0.3093 0.6043 0.028 Uiso 1 1 calc R U . . .
C7 C 0.32768(9) 0.36194(8) 0.67318(4) 0.0223(2) Uani 1 1 d . . . . .
C8 C 0.28853(8) 0.43619(8) 0.70443(3) 0.0202(2) Uani 1 1 d . . . . .
C9 C 0.33457(8) 0.41470(7) 0.75094(3) 0.0201(2) Uani 1 1 d . . . . .
C10 C 0.40052(9) 0.32807(8) 0.74650(4) 0.0224(2) Uani 1 1 d . . . . .
C11 C 0.46123(9) 0.28674(8) 0.78530(4) 0.0240(2) Uani 1 1 d . . . . .
H2 H 0.5053 0.2286 0.7805 0.029 Uiso 1 1 calc R U . . .
C12 C 0.45764(8) 0.33000(8) 0.83079(4) 0.0222(2) Uani 1 1 d . . . . .
C13 C 0.38963(8) 0.41612(8) 0.83441(3) 0.0204(2) Uani 1 1 d . . . . .
C14 C 0.33082(8) 0.45969(7) 0.79632(3) 0.0195(2) Uani 1 1 d . . . . .
C15 C 0.27764(8) 0.54721(7) 0.81500(3) 0.0195(2) Uani 1 1 d . . . . .
C16 C 0.30584(8) 0.55122(8) 0.86360(3) 0.0205(2) Uani 1 1 d . . . . .
C17 C 0.26975(9) 0.62618(8) 0.89549(4) 0.0227(2) Uani 1 1 d . . . . .
C18 C 0.20123(9) 0.69988(8) 0.87518(4) 0.0240(2) Uani 1 1 d . . . . .
H3 H 0.1744 0.7525 0.8948 0.029 Uiso 1 1 calc R U . . .
C19 C 0.17129(9) 0.69757(8) 0.82615(4) 0.0224(2) Uani 1 1 d . . . . .
C20 C 0.20882(8) 0.62221(8) 0.79514(3) 0.0202(2) Uani 1 1 d . . . . .
C21 C 0.16162(8) 0.64287(7) 0.74876(3) 0.0203(2) Uani 1 1 d . . . . .
C22 C 0.09636(9) 0.72991(8) 0.75312(4) 0.0224(2) Uani 1 1 d . . . . .
C23 C 0.03637(9) 0.77175(8) 0.71419(4) 0.0238(2) Uani 1 1 d . . . . .
H4 H -0.0075 0.8300 0.7190 0.029 Uiso 1 1 calc R U . . .
C24 C 0.04038(8) 0.72885(8) 0.66866(4) 0.0220(2) Uani 1 1 d . . . . .
C25 C 0.46334(9) 0.21614(8) 0.67909(4) 0.0267(2) Uani 1 1 d . . . . .
H15 H 0.5389 0.2162 0.6946 0.032 Uiso 1 1 calc R U . . .
H16 H 0.4734 0.2279 0.6443 0.032 Uiso 1 1 calc R U . . .
C26 C 0.40867(10) 0.11453(9) 0.68625(5) 0.0326(3) Uani 1 1 d . . . . .
H17 H 0.4572 0.0628 0.6719 0.039 Uiso 1 1 calc R U . . .
H18 H 0.4039 0.1008 0.7211 0.039 Uiso 1 1 calc R U . . .
C27 C 0.29262(10) 0.10738(8) 0.66420(4) 0.0309(3) Uani 1 1 d . . . . .
C28 C 0.19749(11) 0.10579(9) 0.69279(5) 0.0354(3) Uani 1 1 d . . . . .
H5 H 0.2059 0.1094 0.7267 0.042 Uiso 1 1 calc R U . . .
C29 C 0.09041(11) 0.09894(10) 0.67237(5) 0.0408(3) Uani 1 1 d . . . . .
H6 H 0.0262 0.0964 0.6924 0.049 Uiso 1 1 calc R U . . .
C30 C 0.07672(11) 0.09582(10) 0.62290(5) 0.0409(3) Uani 1 1 d . . . . .
H7 H 0.0033 0.0919 0.6090 0.049 Uiso 1 1 calc R U . . .
C31 C 0.17014(11) 0.09842(10) 0.59392(5) 0.0377(3) Uani 1 1 d . . . . .
H8 H 0.1611 0.0967 0.5600 0.045 Uiso 1 1 calc R U . . .
C32 C 0.27749(10) 0.10354(9) 0.61441(5) 0.0340(3) Uani 1 1 d . . . . .
H9 H 0.3415 0.1045 0.5943 0.041 Uiso 1 1 calc R U . . .
C33 C 0.03701(9) 0.84453(8) 0.81989(4) 0.0269(2) Uani 1 1 d . . . . .
H19 H 0.0300 0.8355 0.8550 0.032 Uiso 1 1 calc R U . . .
H20 H -0.0398 0.8433 0.8056 0.032 Uiso 1 1 calc R U . . .
C34 C 0.09070(10) 0.94567(9) 0.81005(4) 0.0328(3) Uani 1 1 d . . . . .
H21 H 0.0924 0.9567 0.7750 0.039 Uiso 1 1 calc R U . . .
H22 H 0.0433 0.9985 0.8242 0.039 Uiso 1 1 calc R U . . .
C35 C 0.20845(10) 0.95453(8) 0.83014(4) 0.0301(2) Uani 1 1 d . . . . .
C36 C 0.22733(11) 0.96179(9) 0.87961(4) 0.0337(3) Uani 1 1 d . . . . .
H10 H 0.1649 0.9618 0.9006 0.040 Uiso 1 1 calc R U . . .
C37 C 0.33590(11) 0.96905(10) 0.89855(5) 0.0366(3) Uani 1 1 d . . . . .
H11 H 0.3474 0.9733 0.9323 0.044 Uiso 1 1 calc R U . . .
C38 C 0.42706(11) 0.97016(10) 0.86833(5) 0.0384(3) Uani 1 1 d . . . . .
H12 H 0.5015 0.9754 0.8811 0.046 Uiso 1 1 calc R U . . .
C39 C 0.40956(11) 0.96368(10) 0.81929(5) 0.0392(3) Uani 1 1 d . . . . .
H13 H 0.4722 0.9654 0.7984 0.047 Uiso 1 1 calc R U . . .
C40 C 0.30145(11) 0.95467(9) 0.80034(4) 0.0349(3) Uani 1 1 d . . . . .
H14 H 0.2908 0.9485 0.7666 0.042 Uiso 1 1 calc R U . . .
C41 C 0.19851(9) 0.43369(8) 0.55040(4) 0.0256(2) Uani 1 1 d . . . . .
C42 C 0.22242(11) 0.53572(9) 0.52769(4) 0.0346(3) Uani 1 1 d . . . . .
H23 H 0.2012 0.5341 0.4936 0.052 Uiso 1 1 calc R U . . .
H24 H 0.1784 0.5870 0.5440 0.052 Uiso 1 1 calc R U . . .
H25 H 0.3029 0.5510 0.5310 0.052 Uiso 1 1 calc R U . . .
C43 C 0.07197(10) 0.40965(10) 0.54560(4) 0.0343(3) Uani 1 1 d . . . . .
H26 H 0.0499 0.4089 0.5116 0.051 Uiso 1 1 calc R U . . .
H27 H 0.0571 0.3442 0.5598 0.051 Uiso 1 1 calc R U . . .
H28 H 0.0283 0.4605 0.5624 0.051 Uiso 1 1 calc R U . . .
C44 C 0.26470(11) 0.35540(10) 0.52237(4) 0.0339(3) Uani 1 1 d . . . . .
H29 H 0.2414 0.3573 0.4885 0.051 Uiso 1 1 calc R U . . .
H30 H 0.3456 0.3697 0.5251 0.051 Uiso 1 1 calc R U . . .
H31 H 0.2495 0.2892 0.5355 0.051 Uiso 1 1 calc R U . . .
C45 C 0.52408(9) 0.28827(8) 0.87370(4) 0.0254(2) Uani 1 1 d . . . . .
C46 C 0.44154(10) 0.25399(9) 0.91250(4) 0.0327(3) Uani 1 1 d . . . . .
H32 H 0.4841 0.2273 0.9400 0.049 Uiso 1 1 calc R U . . .
H33 H 0.3960 0.3108 0.9229 0.049 Uiso 1 1 calc R U . . .
H34 H 0.3919 0.2021 0.8993 0.049 Uiso 1 1 calc R U . . .
C47 C 0.60273(10) 0.36966(9) 0.89377(4) 0.0320(3) Uani 1 1 d . . . . .
H35 H 0.6455 0.3433 0.9213 0.048 Uiso 1 1 calc R U . . .
H36 H 0.6550 0.3907 0.8688 0.048 Uiso 1 1 calc R U . . .
H37 H 0.5578 0.4269 0.9040 0.048 Uiso 1 1 calc R U . . .
C48 C 0.59836(10) 0.20003(9) 0.85932(4) 0.0332(3) Uani 1 1 d . . . . .
H38 H 0.6395 0.1753 0.8876 0.050 Uiso 1 1 calc R U . . .
H39 H 0.5508 0.1467 0.8461 0.050 Uiso 1 1 calc R U . . .
H40 H 0.6522 0.2217 0.8351 0.050 Uiso 1 1 calc R U . . .
C49 C 0.30195(10) 0.62623(8) 0.94885(4) 0.0267(2) Uani 1 1 d . . . . .
C50 C 0.43088(10) 0.63125(10) 0.95475(4) 0.0348(3) Uani 1 1 d . . . . .
H41 H 0.4510 0.6313 0.9890 0.052 Uiso 1 1 calc R U . . .
H42 H 0.4649 0.5733 0.9392 0.052 Uiso 1 1 calc R U . . .
H43 H 0.4589 0.6924 0.9398 0.052 Uiso 1 1 calc R U . . .
C51 C 0.25822(11) 0.53073(10) 0.97268(4) 0.0360(3) Uani 1 1 d . . . . .
H44 H 0.2790 0.5311 1.0068 0.054 Uiso 1 1 calc R U . . .
H45 H 0.1760 0.5277 0.9692 0.054 Uiso 1 1 calc R U . . .
H46 H 0.2918 0.4725 0.9572 0.054 Uiso 1 1 calc R U . . .
C52 C 0.25146(12) 0.71607(10) 0.97488(4) 0.0374(3) Uani 1 1 d . . . . .
H47 H 0.2736 0.7139 1.0089 0.056 Uiso 1 1 calc R U . . .
H48 H 0.2795 0.7777 0.9605 0.056 Uiso 1 1 calc R U . . .
H49 H 0.1691 0.7140 0.9719 0.056 Uiso 1 1 calc R U . . .
C53 C -0.02151(9) 0.77370(8) 0.62524(4) 0.0257(2) Uani 1 1 d . . . . .
C54 C -0.09473(10) 0.86281(9) 0.63941(4) 0.0329(3) Uani 1 1 d . . . . .
H50 H -0.1330 0.8895 0.6108 0.049 Uiso 1 1 calc R U . . .
H51 H -0.1511 0.8413 0.6626 0.049 Uiso 1 1 calc R U . . .
H52 H -0.0470 0.9146 0.6539 0.049 Uiso 1 1 calc R U . . .
C55 C 0.06588(11) 0.80892(10) 0.58863(4) 0.0362(3) Uani 1 1 d . . . . .
H53 H 0.0269 0.8378 0.5607 0.054 Uiso 1 1 calc R U . . .
H54 H 0.1149 0.8593 0.6035 0.054 Uiso 1 1 calc R U . . .
H55 H 0.1115 0.7521 0.5784 0.054 Uiso 1 1 calc R U . . .
C56 C -0.09984(11) 0.69577(9) 0.60223(5) 0.0363(3) Uani 1 1 d . . . . .
H56 H -0.1390 0.7252 0.5745 0.054 Uiso 1 1 calc R U . . .
H57 H -0.0552 0.6385 0.5918 0.054 Uiso 1 1 calc R U . . .
H58 H -0.1553 0.6739 0.6258 0.054 Uiso 1 1 calc R U . . .
N1 N 0.39656(8) 0.29693(7) 0.69900(3) 0.0240(2) Uani 1 1 d . . . . .
N2 N 0.10220(8) 0.76224(7) 0.80041(3) 0.0241(2) Uani 1 1 d . . . . .
O1 O 0.12266(6) 0.58730(5) 0.62334(2) 0.02108(16) Uani 1 1 d . . . . .
O2 O 0.37463(6) 0.47100(5) 0.87631(2) 0.02130(16) Uani 1 1 d . . . . .

loop_
_atom_site_aniso_label
_atom_site_aniso_U_11
_atom_site_aniso_U_22
_atom_site_aniso_U_33
_atom_site_aniso_U_23
_atom_site_aniso_U_13
_atom_site_aniso_U_12
C1 0.0207(5) 0.0230(5) 0.0172(4) -0.0011(4) -0.0010(4) -0.0004(4)
C2 0.0184(4) 0.0214(5) 0.0186(5) 0.0000(4) -0.0012(3) 0.0000(4)
C3 0.0192(5) 0.0214(5) 0.0174(4) -0.0008(4) -0.0008(3) -0.0004(4)
C4 0.0204(5) 0.0220(5) 0.0185(5) 0.0004(4) -0.0020(4) 0.0009(4)
C5 0.0240(5) 0.0251(5) 0.0166(5) -0.0015(4) -0.0013(4) -0.0004(4)
C6 0.0253(5) 0.0258(5) 0.0197(5) -0.0044(4) -0.0015(4) 0.0027(4)
C7 0.0233(5) 0.0239(5) 0.0197(5) -0.0017(4) -0.0022(4) 0.0031(4)
C8 0.0206(5) 0.0222(5) 0.0176(4) -0.0017(4) -0.0018(4) 0.0011(4)
C9 0.0203(5) 0.0220(5) 0.0180(5) -0.0012(4) -0.0017(4) 0.0011(4)
C10 0.0241(5) 0.0242(5) 0.0187(5) -0.0025(4) -0.0027(4) 0.0024(4)
C11 0.0251(5) 0.0238(5) 0.0231(5) -0.0010(4) -0.0037(4) 0.0050(4)
C12 0.0220(5) 0.0236(5) 0.0210(5) 0.0009(4) -0.0035(4) 0.0011(4)
C13 0.0212(5) 0.0230(5) 0.0169(4) -0.0016(4) -0.0017(4) -0.0004(4)
C14 0.0186(4) 0.0217(5) 0.0182(5) -0.0002(4) -0.0015(4) -0.0003(4)
C15 0.0190(5) 0.0218(5) 0.0178(5) -0.0009(4) -0.0008(4) -0.0005(4)
C16 0.0214(5) 0.0221(5) 0.0180(5) 0.0005(4) -0.0013(4) 0.0009(4)
C17 0.0254(5) 0.0258(5) 0.0167(5) -0.0018(4) -0.0009(4) -0.0002(4)
C18 0.0277(5) 0.0252(5) 0.0191(5) -0.0038(4) -0.0005(4) 0.0024(4)
C19 0.0239(5) 0.0238(5) 0.0195(5) -0.0016(4) -0.0012(4) 0.0026(4)
C20 0.0209(5) 0.0224(5) 0.0174(4) -0.0016(4) -0.0011(4) 0.0008(4)
C21 0.0202(5) 0.0223(5) 0.0183(5) -0.0008(4) -0.0009(4) 0.0009(4)
C22 0.0238(5) 0.0239(5) 0.0194(5) -0.0020(4) -0.0017(4) 0.0023(4)
C23 0.0247(5) 0.0237(5) 0.0230(5) -0.0008(4) -0.0025(4) 0.0043(4)
C24 0.0210(5) 0.0237(5) 0.0212(5) 0.0011(4) -0.0026(4) 0.0010(4)
C25 0.0268(5) 0.0285(5) 0.0248(5) -0.0056(4) -0.0018(4) 0.0081(4)
C26 0.0356(6) 0.0256(6) 0.0366(6) -0.0034(5) -0.0040(5) 0.0076(5)
C27 0.0342(6) 0.0212(5) 0.0372(6) -0.0035(4) -0.0025(5) 0.0040(4)
C28 0.0381(6) 0.0303(6) 0.0378(6) -0.0015(5) 0.0006(5) 0.0048(5)
C29 0.0335(6) 0.0376(7) 0.0514(8) -0.0014(6) 0.0052(6) 0.0033(5)
C30 0.0325(6) 0.0353(7) 0.0548(8) -0.0053(6) -0.0081(6) 0.0018(5)
C31 0.0423(7) 0.0330(6) 0.0378(6) -0.0065(5) -0.0068(5) 0.0019(5)
C32 0.0342(6) 0.0301(6) 0.0378(6) -0.0049(5) 0.0008(5) 0.0029(5)
C33 0.0275(5) 0.0279(5) 0.0253(5) -0.0052(4) -0.0008(4) 0.0074(4)
C34 0.0369(6) 0.0259(6) 0.0355(6) -0.0034(5) -0.0033(5) 0.0075(5)
C35 0.0349(6) 0.0222(5) 0.0333(6) -0.0017(4) -0.0010(5) 0.0041(4)
C36 0.0354(6) 0.0330(6) 0.0329(6) -0.0034(5) 0.0026(5) 0.0014(5)
C37 0.0419(7) 0.0351(6) 0.0328(6) -0.0027(5) -0.0028(5) -0.0013(5)
C38 0.0331(6) 0.0362(7) 0.0457(7) 0.0009(5) -0.0033(5) 0.0015(5)
C39 0.0349(6) 0.0406(7) 0.0422(7) 0.0024(5) 0.0078(5) 0.0044(5)
C40 0.0408(7) 0.0322(6) 0.0316(6) 0.0010(5) 0.0010(5) 0.0064(5)
C41 0.0296(5) 0.0303(6) 0.0168(5) -0.0019(4) -0.0027(4) 0.0023(4)
C42 0.0477(7) 0.0360(6) 0.0203(5) 0.0018(4) 0.0022(5) 0.0006(5)
C43 0.0322(6) 0.0463(7) 0.0242(5) -0.0046(5) -0.0070(4) -0.0010(5)
C44 0.0419(7) 0.0405(7) 0.0192(5) -0.0063(4) -0.0030(4) 0.0083(5)
C45 0.0270(5) 0.0263(5) 0.0226(5) 0.0013(4) -0.0064(4) 0.0039(4)
C46 0.0380(6) 0.0331(6) 0.0270(5) 0.0073(5) -0.0015(5) 0.0035(5)
C47 0.0306(6) 0.0332(6) 0.0317(6) 0.0004(5) -0.0122(5) 0.0022(5)
C48 0.0354(6) 0.0336(6) 0.0305(6) 0.0008(5) -0.0086(5) 0.0117(5)
C49 0.0336(6) 0.0301(6) 0.0165(5) -0.0026(4) -0.0022(4) 0.0028(4)
C50 0.0348(6) 0.0461(7) 0.0235(5) -0.0071(5) -0.0063(5) 0.0000(5)
C51 0.0468(7) 0.0401(7) 0.0213(5) 0.0025(5) 0.0013(5) -0.0026(5)
C52 0.0528(8) 0.0404(7) 0.0191(5) -0.0063(5) -0.0032(5) 0.0129(6)
C53 0.0269(5) 0.0270(5) 0.0231(5) 0.0012(4) -0.0053(4) 0.0048(4)
C54 0.0348(6) 0.0325(6) 0.0312(6) 0.0005(5) -0.0074(5) 0.0112(5)
C55 0.0402(7) 0.0383(7) 0.0301(6) 0.0109(5) 0.0020(5) 0.0089(5)
C56 0.0349(6) 0.0353(6) 0.0382(6) -0.0041(5) -0.0165(5) 0.0054(5)
N1 0.0279(5) 0.0246(4) 0.0195(4) -0.0038(3) -0.0038(3) 0.0072(4)
N2 0.0282(5) 0.0243(4) 0.0198(4) -0.0031(3) -0.0019(3) 0.0066(4)
O1 0.0235(4) 0.0228(4) 0.0169(3) -0.0011(3) -0.0025(3) 0.0030(3)
O2 0.0239(4) 0.0232(4) 0.0167(3) -0.0013(3) -0.0024(3) 0.0026(3)

loop_
_atom_type_symbol
_atom_type_description
_atom_type_scat_dispersion_real
_atom_type_scat_dispersion_imag
_atom_type_scat_source
C C 0.0181 0.0091 'International Tables Vol C Tables 4.2.6.8 and 6.1.1.4'
H H 0.0000 0.0000 'International Tables Vol C Tables 4.2.6.8 and 6.1.1.4'
N N 0.0311 0.0180 'International Tables Vol C Tables 4.2.6.8 and 6.1.1.4'
O O 0.0492 0.0322 'International Tables Vol C Tables 4.2.6.8 and 6.1.1.4'

loop_
_geom_angle_atom_site_label_1
_geom_angle_atom_site_label_2
_geom_angle_atom_site_label_3
_geom_angle
_geom_angle_site_symmetry_1
_geom_angle_site_symmetry_3
_geom_angle_publ_flag
C2 C1 O1 110.34(8) . . ?
C2 C1 C24 124.89(9) . . ?
O1 C1 C24 124.77(9) . . ?
C1 C2 C21 119.01(9) . . ?
C1 C2 C3 106.64(8) . . ?
C21 C2 C3 134.35(9) . . ?
C4 C3 C8 119.27(9) . . ?
C4 C3 C2 106.38(8) . . ?
C8 C3 C2 134.35(9) . . ?
C3 C4 O1 110.54(8) . . ?
C3 C4 C5 124.54(9) . . ?
O1 C4 C5 124.92(9) . . ?
C6 C5 C4 115.44(9) . . ?
C6 C5 C41 121.82(9) . . ?
C4 C5 C41 122.73(9) . . ?
C5 C6 C7 121.12(9) . . ?
C5 C6 H1 119.4 . . ?
C7 C6 H1 119.4 . . ?
N1 C7 C6 128.89(9) . . ?
N1 C7 C8 108.73(9) . . ?
C6 C7 C8 122.36(9) . . ?
C3 C8 C7 117.27(9) . . ?
C3 C8 C9 135.67(9) . . ?
C7 C8 C9 107.05(9) . . ?
C14 C9 C10 117.36(9) . . ?
C14 C9 C8 135.59(9) . . ?
C10 C9 C8 107.02(8) . . ?
N1 C10 C11 128.70(9) . . ?
N1 C10 C9 108.73(9) . . ?
C11 C10 C9 122.54(9) . . ?
C12 C11 C10 120.88(10) . . ?
C12 C11 H2 119.6 . . ?
C10 C11 H2 119.6 . . ?
C11 C12 C13 115.42(9) . . ?
C11 C12 C45 122.42(9) . . ?
C13 C12 C45 122.15(9) . . ?
C14 C13 O2 110.40(9) . . ?
C14 C13 C12 124.75(9) . . ?
O2 C13 C12 124.83(9) . . ?
C13 C14 C9 119.02(9) . . ?
C13 C14 C15 106.60(8) . . ?
C9 C14 C15 134.38(9) . . ?
C16 C15 C20 119.10(9) . . ?
C16 C15 C14 106.49(8) . . ?
C20 C15 C14 134.41(9) . . ?
C15 C16 O2 110.46(8) . . ?
C15 C16 C17 124.67(9) . . ?
O2 C16 C17 124.87(9) . . ?
C18 C17 C16 115.45(9) . . ?
C18 C17 C49 122.01(9) . . ?
C16 C17 C49 122.54(9) . . ?
C17 C18 C19 121.06(9) . . ?
C17 C18 H3 119.5 . . ?
C19 C18 H3 119.5 . . ?
N2 C19 C20 108.78(9) . . ?
N2 C19 C18 128.89(9) . . ?
C20 C19 C18 122.31(9) . . ?
C15 C20 C19 117.40(9) . . ?
C15 C20 C21 135.55(9) . . ?
C19 C20 C21 107.03(9) . . ?
C2 C21 C22 117.32(9) . . ?
C2 C21 C20 135.69(9) . . ?
C22 C21 C20 106.99(9) . . ?
N2 C22 C23 128.73(9) . . ?
N2 C22 C21 108.72(9) . . ?
C23 C22 C21 122.54(9) . . ?
C24 C23 C22 120.91(10) . . ?
C24 C23 H4 119.5 . . ?
C22 C23 H4 119.5 . . ?
C23 C24 C1 115.30(9) . . ?
C23 C24 C53 122.35(9) . . ?
C1 C24 C53 122.34(9) . . ?
N1 C25 C26 112.45(9) . . ?
N1 C25 H15 109.1 . . ?
C26 C25 H15 109.1 . . ?
N1 C25 H16 109.1 . . ?
C26 C25 H16 109.1 . . ?
H15 C25 H16 107.8 . . ?
C27 C26 C25 113.09(9) . . ?
C27 C26 H17 109.0 . . ?
C25 C26 H17 109.0 . . ?
C27 C26 H18 109.0 . . ?
C25 C26 H18 109.0 . . ?
H17 C26 H18 107.8 . . ?
C28 C27 C32 118.30(11) . . ?
C28 C27 C26 120.83(11) . . ?
C32 C27 C26 120.86(11) . . ?
C29 C28 C27 120.75(12) . . ?
C29 C28 H5 119.6 . . ?
C27 C28 H5 119.6 . . ?
C30 C29 C28 120.27(12) . . ?
C30 C29 H6 119.9 . . ?
C28 C29 H6 119.9 . . ?
C31 C30 C29 119.80(12) . . ?
C31 C30 H7 120.1 . . ?
C29 C30 H7 120.1 . . ?
C30 C31 C32 119.92(12) . . ?
C30 C31 H8 120.0 . . ?
C32 C31 H8 120.0 . . ?
C31 C32 C27 120.95(12) . . ?
C31 C32 H9 119.5 . . ?
C27 C32 H9 119.5 . . ?
N2 C33 C34 112.52(9) . . ?
N2 C33 H19 109.1 . . ?
C34 C33 H19 109.1 . . ?
N2 C33 H20 109.1 . . ?
C34 C33 H20 109.1 . . ?
H19 C33 H20 107.8 . . ?
C35 C34 C33 113.05(9) . . ?
C35 C34 H21 109.0 . . ?
C33 C34 H21 109.0 . . ?
C35 C34 H22 109.0 . . ?
C33 C34 H22 109.0 . . ?
H21 C34 H22 107.8 . . ?
C40 C35 C36 118.15(11) . . ?
C40 C35 C34 121.25(11) . . ?
C36 C35 C34 120.59(11) . . ?
C37 C36 C35 121.03(11) . . ?
C37 C36 H10 119.5 . . ?
C35 C36 H10 119.5 . . ?
C38 C37 C36 119.94(12) . . ?
C38 C37 H11 120.0 . . ?
C36 C37 H11 120.0 . . ?
C37 C38 C39 119.63(12) . . ?
C37 C38 H12 120.2 . . ?
C39 C38 H12 120.2 . . ?
C38 C39 C40 120.55(12) . . ?
C38 C39 H13 119.7 . . ?
C40 C39 H13 119.7 . . ?
C39 C40 C35 120.68(12) . . ?
C39 C40 H14 119.7 . . ?
C35 C40 H14 119.7 . . ?
C5 C41 C44 112.04(9) . . ?
C5 C41 C42 110.37(9) . . ?
C44 C41 C42 107.63(9) . . ?
C5 C41 C43 108.61(9) . . ?
C44 C41 C43 108.50(10) . . ?
C42 C41 C43 109.65(10) . . ?
C41 C42 H23 109.5 . . ?
C41 C42 H24 109.5 . . ?
H23 C42 H24 109.5 . . ?
C41 C42 H25 109.5 . . ?
H23 C42 H25 109.5 . . ?
H24 C42 H25 109.5 . . ?
C41 C43 H26 109.5 . . ?
C41 C43 H27 109.5 . . ?
H26 C43 H27 109.5 . . ?
C41 C43 H28 109.5 . . ?
H26 C43 H28 109.5 . . ?
H27 C43 H28 109.5 . . ?
C41 C44 H29 109.5 . . ?
C41 C44 H30 109.5 . . ?
H29 C44 H30 109.5 . . ?
C41 C44 H31 109.5 . . ?
H29 C44 H31 109.5 . . ?
H30 C44 H31 109.5 . . ?
C12 C45 C48 111.74(9) . . ?
C12 C45 C47 109.13(9) . . ?
C48 C45 C47 107.25(9) . . ?
C12 C45 C46 109.46(9) . . ?
C48 C45 C46 109.02(9) . . ?
C47 C45 C46 110.22(9) . . ?
C45 C46 H32 109.5 . . ?
C45 C46 H33 109.5 . . ?
H32 C46 H33 109.5 . . ?
C45 C46 H34 109.5 . . ?
H32 C46 H34 109.5 . . ?
H33 C46 H34 109.5 . . ?
C45 C47 H35 109.5 . . ?
C45 C47 H36 109.5 . . ?
H35 C47 H36 109.5 . . ?
C45 C47 H37 109.5 . . ?
H35 C47 H37 109.5 . . ?
H36 C47 H37 109.5 . . ?
C45 C48 H38 109.5 . . ?
C45 C48 H39 109.5 . . ?
H38 C48 H39 109.5 . . ?
C45 C48 H40 109.5 . . ?
H38 C48 H40 109.5 . . ?
H39 C48 H40 109.5 . . ?
C17 C49 C52 111.48(9) . . ?
C17 C49 C50 109.80(9) . . ?
C52 C49 C50 108.00(10) . . ?
C17 C49 C51 109.76(9) . . ?
C52 C49 C51 108.40(10) . . ?
C50 C49 C51 109.35(10) . . ?
C49 C50 H41 109.5 . . ?
C49 C50 H42 109.5 . . ?
H41 C50 H42 109.5 . . ?
C49 C50 H43 109.5 . . ?
H41 C50 H43 109.5 . . ?
H42 C50 H43 109.5 . . ?
C49 C51 H44 109.5 . . ?
C49 C51 H45 109.5 . . ?
H44 C51 H45 109.5 . . ?
C49 C51 H46 109.5 . . ?
H44 C51 H46 109.5 . . ?
H45 C51 H46 109.5 . . ?
C49 C52 H47 109.5 . . ?
C49 C52 H48 109.5 . . ?
H47 C52 H48 109.5 . . ?
C49 C52 H49 109.5 . . ?
H47 C52 H49 109.5 . . ?
H48 C52 H49 109.5 . . ?
C24 C53 C54 111.74(9) . . ?
C24 C53 C56 110.09(9) . . ?
C54 C53 C56 107.34(9) . . ?
C24 C53 C55 108.98(9) . . ?
C54 C53 C55 108.66(9) . . ?
C56 C53 C55 110.01(10) . . ?
C53 C54 H50 109.5 . . ?
C53 C54 H51 109.5 . . ?
H50 C54 H51 109.5 . . ?
C53 C54 H52 109.5 . . ?
H50 C54 H52 109.5 . . ?
H51 C54 H52 109.5 . . ?
C53 C55 H53 109.5 . . ?
C53 C55 H54 109.5 . . ?
H53 C55 H54 109.5 . . ?
C53 C55 H55 109.5 . . ?
H53 C55 H55 109.5 . . ?
H54 C55 H55 109.5 . . ?
C53 C56 H56 109.5 . . ?
C53 C56 H57 109.5 . . ?
H56 C56 H57 109.5 . . ?
C53 C56 H58 109.5 . . ?
H56 C56 H58 109.5 . . ?
H57 C56 H58 109.5 . . ?
C10 N1 C7 108.46(8) . . ?
C10 N1 C25 125.14(9) . . ?
C7 N1 C25 126.09(8) . . ?
C19 N2 C22 108.47(8) . . ?
C19 N2 C33 126.47(9) . . ?
C22 N2 C33 124.79(9) . . ?
C4 O1 C1 106.10(7) . . ?
C16 O2 C13 106.03(7) . . ?

loop_
_geom_bond_atom_site_label_1
_geom_bond_atom_site_label_2
_geom_bond_distance
_geom_bond_site_symmetry_2
_geom_bond_publ_flag
C1 C2 1.3906(13) . ?
C1 O1 1.3944(12) . ?
C1 C24 1.4145(14) . ?
C2 C21 1.4022(13) . ?
C2 C3 1.4363(13) . ?
C3 C4 1.3913(13) . ?
C3 C8 1.4039(14) . ?
C4 O1 1.3922(12) . ?
C4 C5 1.4123(14) . ?
C5 C6 1.3952(15) . ?
C5 C41 1.5313(13) . ?
C6 C7 1.4049(14) . ?
C6 H1 0.9500 . ?
C7 N1 1.3899(13) . ?
C7 C8 1.4069(14) . ?
C8 C9 1.4296(13) . ?
C9 C14 1.4029(13) . ?
C9 C10 1.4082(14) . ?
C10 N1 1.3887(13) . ?
C10 C11 1.4056(14) . ?
C11 C12 1.3958(14) . ?
C11 H2 0.9500 . ?
C12 C13 1.4144(14) . ?
C12 C45 1.5298(13) . ?
C13 C14 1.3915(13) . ?
C13 O2 1.3945(12) . ?
C14 C15 1.4349(14) . ?
C15 C16 1.3919(13) . ?
C15 C20 1.4054(14) . ?
C16 O2 1.3943(12) . ?
C16 C17 1.4130(14) . ?
C17 C18 1.3956(15) . ?
C17 C49 1.5308(13) . ?
C18 C19 1.4078(14) . ?
C18 H3 0.9500 . ?
C19 N2 1.3873(13) . ?
C19 C20 1.4071(14) . ?
C20 C21 1.4291(13) . ?
C21 C22 1.4080(14) . ?
C22 N2 1.3887(13) . ?
C22 C23 1.4066(14) . ?
C23 C24 1.3950(14) . ?
C23 H4 0.9500 . ?
C24 C53 1.5307(14) . ?
C25 N1 1.4574(13) . ?
C25 C26 1.5250(17) . ?
C25 H15 0.9900 . ?
C25 H16 0.9900 . ?
C26 C27 1.5030(16) . ?
C26 H17 0.9900 . ?
C26 H18 0.9900 . ?
C27 C28 1.3902(17) . ?
C27 C32 1.3981(17) . ?
C28 C29 1.3878(18) . ?
C28 H5 0.9500 . ?
C29 C30 1.387(2) . ?
C29 H6 0.9500 . ?
C30 C31 1.3805(19) . ?
C30 H7 0.9500 . ?
C31 C32 1.3901(18) . ?
C31 H8 0.9500 . ?
C32 H9 0.9500 . ?
C33 N2 1.4577(13) . ?
C33 C34 1.5264(17) . ?
C33 H19 0.9900 . ?
C33 H20 0.9900 . ?
C34 C35 1.5024(17) . ?
C34 H21 0.9900 . ?
C34 H22 0.9900 . ?
C35 C40 1.3897(17) . ?
C35 C36 1.3975(16) . ?
C36 C37 1.3886(18) . ?
C36 H10 0.9500 . ?
C37 C38 1.3796(19) . ?
C37 H11 0.9500 . ?
C38 C39 1.3827(19) . ?
C38 H12 0.9500 . ?
C39 C40 1.3856(19) . ?
C39 H13 0.9500 . ?
C40 H14 0.9500 . ?
C41 C44 1.5325(15) . ?
C41 C42 1.5372(16) . ?
C41 C43 1.5393(16) . ?
C42 H23 0.9800 . ?
C42 H24 0.9800 . ?
C42 H25 0.9800 . ?
C43 H26 0.9800 . ?
C43 H27 0.9800 . ?
C43 H28 0.9800 . ?
C44 H29 0.9800 . ?
C44 H30 0.9800 . ?
C44 H31 0.9800 . ?
C45 C48 1.5331(15) . ?
C45 C47 1.5373(15) . ?
C45 C46 1.5389(16) . ?
C46 H32 0.9800 . ?
C46 H33 0.9800 . ?
C46 H34 0.9800 . ?
C47 H35 0.9800 . ?
C47 H36 0.9800 . ?
C47 H37 0.9800 . ?
C48 H38 0.9800 . ?
C48 H39 0.9800 . ?
C48 H40 0.9800 . ?
C49 C52 1.5336(15) . ?
C49 C50 1.5373(16) . ?
C49 C51 1.5375(16) . ?
C50 H41 0.9800 . ?
C50 H42 0.9800 . ?
C50 H43 0.9800 . ?
C51 H44 0.9800 . ?
C51 H45 0.9800 . ?
C51 H46 0.9800 . ?
C52 H47 0.9800 . ?
C52 H48 0.9800 . ?
C52 H49 0.9800 . ?
C53 C54 1.5334(15) . ?
C53 C56 1.5340(16) . ?
C53 C55 1.5386(16) . ?
C54 H50 0.9800 . ?
C54 H51 0.9800 . ?
C54 H52 0.9800 . ?
C55 H53 0.9800 . ?
C55 H54 0.9800 . ?
C55 H55 0.9800 . ?
C56 H56 0.9800 . ?
C56 H57 0.9800 . ?
C56 H58 0.9800 . ?

loop_
_geom_torsion_atom_site_label_1
_geom_torsion_atom_site_label_2
_geom_torsion_atom_site_label_3
_geom_torsion_atom_site_label_4
_geom_torsion
_geom_torsion_site_symmetry_1
_geom_torsion_site_symmetry_2
_geom_torsion_site_symmetry_3
_geom_torsion_site_symmetry_4
_geom_torsion_publ_flag
O1 C1 C2 C21 179.06(8) . . . . ?
C24 C1 C2 C21 -1.61(16) . . . . ?
O1 C1 C2 C3 -0.54(11) . . . . ?
C24 C1 C2 C3 178.79(9) . . . . ?
C1 C2 C3 C4 0.93(11) . . . . ?
C21 C2 C3 C4 -178.58(11) . . . . ?
C1 C2 C3 C8 -179.47(11) . . . . ?
C21 C2 C3 C8 1.0(2) . . . . ?
C8 C3 C4 O1 179.32(8) . . . . ?
C2 C3 C4 O1 -1.00(11) . . . . ?
C8 C3 C4 C5 -1.08(15) . . . . ?
C2 C3 C4 C5 178.60(10) . . . . ?
C3 C4 C5 C6 0.86(15) . . . . ?
O1 C4 C5 C6 -179.59(9) . . . . ?
C3 C4 C5 C41 179.65(10) . . . . ?
O1 C4 C5 C41 -0.81(16) . . . . ?
C4 C5 C6 C7 -0.28(15) . . . . ?
C41 C5 C6 C7 -179.07(10) . . . . ?
C5 C6 C7 N1 -178.20(10) . . . . ?
C5 C6 C7 C8 -0.07(16) . . . . ?
C4 C3 C8 C7 0.65(14) . . . . ?
C2 C3 C8 C7 -178.91(10) . . . . ?
C4 C3 C8 C9 179.18(11) . . . . ?
C2 C3 C8 C9 -0.4(2) . . . . ?
N1 C7 C8 C3 178.35(9) . . . . ?
C6 C7 C8 C3 -0.12(15) . . . . ?
N1 C7 C8 C9 -0.57(12) . . . . ?
C6 C7 C8 C9 -179.04(10) . . . . ?
C3 C8 C9 C14 -0.6(2) . . . . ?
C7 C8 C9 C14 178.07(11) . . . . ?
C3 C8 C9 C10 -178.52(11) . . . . ?
C7 C8 C9 C10 0.12(11) . . . . ?
C14 C9 C10 N1 -178.01(9) . . . . ?
C8 C9 C10 N1 0.38(12) . . . . ?
C14 C9 C10 C11 -0.11(15) . . . . ?
C8 C9 C10 C11 178.28(10) . . . . ?
N1 C10 C11 C12 178.15(10) . . . . ?
C9 C10 C11 C12 0.71(17) . . . . ?
C10 C11 C12 C13 0.14(15) . . . . ?
C10 C11 C12 C45 -178.94(10) . . . . ?
C11 C12 C13 C14 -1.67(15) . . . . ?
C45 C12 C13 C14 177.42(10) . . . . ?
C11 C12 C13 O2 -179.71(9) . . . . ?
C45 C12 C13 O2 -0.63(16) . . . . ?
O2 C13 C14 C9 -179.41(8) . . . . ?
C12 C13 C14 C9 2.30(16) . . . . ?
O2 C13 C14 C15 0.95(11) . . . . ?
C12 C13 C14 C15 -177.34(9) . . . . ?
C10 C9 C14 C13 -1.30(14) . . . . ?
C8 C9 C14 C13 -179.10(11) . . . . ?
C10 C9 C14 C15 178.21(11) . . . . ?
C8 C9 C14 C15 0.4(2) . . . . ?
C13 C14 C15 C16 -0.79(11) . . . . ?
C9 C14 C15 C16 179.65(11) . . . . ?
C13 C14 C15 C20 179.31(11) . . . . ?
C9 C14 C15 C20 -0.2(2) . . . . ?
C20 C15 C16 O2 -179.72(8) . . . . ?
C14 C15 C16 O2 0.37(11) . . . . ?
C20 C15 C16 C17 0.26(16) . . . . ?
C14 C15 C16 C17 -179.65(10) . . . . ?
C15 C16 C17 C18 -0.07(16) . . . . ?
O2 C16 C17 C18 179.90(9) . . . . ?
C15 C16 C17 C49 179.12(10) . . . . ?
O2 C16 C17 C49 -0.91(16) . . . . ?
C16 C17 C18 C19 0.15(15) . . . . ?
C49 C17 C18 C19 -179.04(10) . . . . ?
C17 C18 C19 N2 178.03(10) . . . . ?
C17 C18 C19 C20 -0.43(16) . . . . ?
C16 C15 C20 C19 -0.50(14) . . . . ?
C14 C15 C20 C19 179.38(10) . . . . ?
C16 C15 C20 C21 -178.90(11) . . . . ?
C14 C15 C20 C21 1.0(2) . . . . ?
N2 C19 C20 C15 -178.13(9) . . . . ?
C18 C19 C20 C15 0.60(15) . . . . ?
N2 C19 C20 C21 0.69(12) . . . . ?
C18 C19 C20 C21 179.43(10) . . . . ?
C1 C2 C21 C22 1.13(14) . . . . ?
C3 C2 C21 C22 -179.41(10) . . . . ?
C1 C2 C21 C20 -179.49(11) . . . . ?
C3 C2 C21 C20 0.0(2) . . . . ?
C15 C20 C21 C2 -1.2(2) . . . . ?
C19 C20 C21 C2 -179.73(11) . . . . ?
C15 C20 C21 C22 178.21(11) . . . . ?
C19 C20 C21 C22 -0.30(11) . . . . ?
C2 C21 C22 N2 179.35(9) . . . . ?
C20 C21 C22 N2 -0.19(12) . . . . ?
C2 C21 C22 C23 0.09(15) . . . . ?
C20 C21 C22 C23 -179.46(10) . . . . ?
N2 C22 C23 C24 179.94(10) . . . . ?
C21 C22 C23 C24 -0.95(17) . . . . ?
C22 C23 C24 C1 0.53(15) . . . . ?
C22 C23 C24 C53 -178.52(10) . . . . ?
C2 C1 C24 C23 0.75(15) . . . . ?
O1 C1 C24 C23 179.98(9) . . . . ?
C2 C1 C24 C53 179.80(10) . . . . ?
O1 C1 C24 C53 -0.97(16) . . . . ?
N1 C25 C26 C27 58.36(13) . . . . ?
C25 C26 C27 C28 -107.51(13) . . . . ?
C25 C26 C27 C32 71.61(14) . . . . ?
C32 C27 C28 C29 1.02(18) . . . . ?
C26 C27 C28 C29 -179.84(11) . . . . ?
C27 C28 C29 C30 -1.45(19) . . . . ?
C28 C29 C30 C31 0.7(2) . . . . ?
C29 C30 C31 C32 0.4(2) . . . . ?
C30 C31 C32 C27 -0.80(19) . . . . ?
C28 C27 C32 C31 0.10(18) . . . . ?
C26 C27 C32 C31 -179.04(11) . . . . ?
N2 C33 C34 C35 -58.33(13) . . . . ?
C33 C34 C35 C40 107.90(13) . . . . ?
C33 C34 C35 C36 -71.40(14) . . . . ?
C40 C35 C36 C37 0.07(18) . . . . ?
C34 C35 C36 C37 179.38(11) . . . . ?
C35 C36 C37 C38 0.64(19) . . . . ?
C36 C37 C38 C39 -0.22(19) . . . . ?
C37 C38 C39 C40 -0.9(2) . . . . ?
C38 C39 C40 C35 1.7(2) . . . . ?
C36 C35 C40 C39 -1.21(18) . . . . ?
C34 C35 C40 C39 179.48(11) . . . . ?
C6 C5 C41 C44 -9.34(15) . . . . ?
C4 C5 C41 C44 171.96(10) . . . . ?
C6 C5 C41 C42 -129.26(11) . . . . ?
C4 C5 C41 C42 52.03(14) . . . . ?
C6 C5 C41 C43 110.51(12) . . . . ?
C4 C5 C41 C43 -68.20(13) . . . . ?
C11 C12 C45 C48 3.75(15) . . . . ?
C13 C12 C45 C48 -175.27(10) . . . . ?
C11 C12 C45 C47 122.19(11) . . . . ?
C13 C12 C45 C47 -56.83(13) . . . . ?
C11 C12 C45 C46 -117.11(11) . . . . ?
C13 C12 C45 C46 63.87(13) . . . . ?
C18 C17 C49 C52 -0.91(15) . . . . ?
C16 C17 C49 C52 179.95(10) . . . . ?
C18 C17 C49 C50 -120.56(11) . . . . ?
C16 C17 C49 C50 60.30(14) . . . . ?
C18 C17 C49 C51 119.21(11) . . . . ?
C16 C17 C49 C51 -59.93(14) . . . . ?
C23 C24 C53 C54 -5.39(15) . . . . ?
C1 C24 C53 C54 175.62(10) . . . . ?
C23 C24 C53 C56 -124.57(11) . . . . ?
C1 C24 C53 C56 56.44(13) . . . . ?
C23 C24 C53 C55 114.70(11) . . . . ?
C1 C24 C53 C55 -64.29(13) . . . . ?
C11 C10 N1 C7 -178.47(11) . . . . ?
C9 C10 N1 C7 -0.75(12) . . . . ?
C11 C10 N1 C25 -4.51(18) . . . . ?
C9 C10 N1 C25 173.21(10) . . . . ?
C6 C7 N1 C10 179.16(11) . . . . ?
C8 C7 N1 C10 0.82(12) . . . . ?
C6 C7 N1 C25 5.28(18) . . . . ?
C8 C7 N1 C25 -173.06(10) . . . . ?
C26 C25 N1 C10 84.97(13) . . . . ?
C26 C25 N1 C7 -102.13(12) . . . . ?
C20 C19 N2 C22 -0.83(12) . . . . ?
C18 C19 N2 C22 -179.45(11) . . . . ?
C20 C19 N2 C33 173.47(10) . . . . ?
C18 C19 N2 C33 -5.15(18) . . . . ?
C23 C22 N2 C19 179.83(11) . . . . ?
C21 C22 N2 C19 0.63(12) . . . . ?
C23 C22 N2 C33 5.42(18) . . . . ?
C21 C22 N2 C33 -173.79(10) . . . . ?
C34 C33 N2 C19 103.80(12) . . . . ?
C34 C33 N2 C22 -82.79(13) . . . . ?
C3 C4 O1 C1 0.68(10) . . . . ?
C5 C4 O1 C1 -178.92(10) . . . . ?
C2 C1 O1 C4 -0.07(11) . . . . ?
C24 C1 O1 C4 -179.39(9) . . . . ?
C15 C16 O2 C13 0.19(11) . . . . ?
C17 C16 O2 C13 -179.78(10) . . . . ?
C14 C13 O2 C16 -0.72(11) . . . . ?
C12 C13 O2 C16 177.57(10) . . . . ?
